data_2213509
loop_
_publ_author_name
'Habibi, Mohammad Hossein'
'Zendehdel, Mahmoud'
'Barati, Kazem'
'W. Harrington, Ross'
'Clegg, William'

_publ_section_title
;
 <i>N</i>,<i>N</i>'-Bis[4-(trifluoromethyl)benzylidene]butane-1,4-diamine
;
_journal_coeditor_code PV2006
_journal_issue 5
_journal_name_full 'Acta Crystallographica Section E'
_journal_page_first o2515
_journal_page_last o2516
_journal_paper_doi 10.1107/S1600536807017345
_journal_volume 63
_journal_year 2007
_chemical_formula_iupac 'C20 H18 F6 N2'
_chemical_formula_moiety 'C20 H18 F6 N2'
_chemical_formula_sum 'C20 H18 F6 N2'
_chemical_formula_weight 400.36
_chemical_name_systematic
;
N,N'-Bis[4-(trifluoromethyl)benzylidene]butane-1,4-diamine
;
_space_group_IT_number 14
_symmetry_cell_setting monoclinic
_symmetry_space_group_name_Hall '-P 2ybc'
_symmetry_space_group_name_H-M 'P 1 21/c 1'
_atom_sites_solution_hydrogens geom
_atom_sites_solution_primary direct
_atom_sites_solution_secondary difmap
_audit_creation_method SHELXL-97
_cell_angle_alpha 90.00
_cell_angle_beta 97.266(2)
_cell_angle_gamma 90.00
_cell_formula_units_Z 2
_cell_length_a 11.0107(16)
_cell_length_b 9.8541(14)
_cell_length_c 8.6457(13)
_cell_measurement_reflns_used 5528
_cell_measurement_temperature 150(2)
_cell_measurement_theta_max 28.2
_cell_measurement_theta_min 2.3
_cell_volume 930.5(2)
_computing_cell_refinement 'SAINT (Bruker, 2001)'
_computing_data_collection 'SMART (Bruker, 2001)'
_computing_data_reduction SAINT
_computing_molecular_graphics 'SHELXTL (Sheldrick, 2001)'
_computing_publication_material 'SHELXTL and local programs'
_computing_structure_refinement 'SHELXL97 (Sheldrick, 1997)'
_computing_structure_solution 'SHELXS97 (Sheldrick, 1997)'
_diffrn_ambient_temperature 150(2)
_diffrn_measured_fraction_theta_full 0.997
_diffrn_measured_fraction_theta_max 0.966
_diffrn_measurement_device_type 'Bruker SMART 1K CCD area-detector'
_diffrn_measurement_method 'thin-slice \w'
_diffrn_radiation_monochromator graphite
_diffrn_radiation_source 'fine-focus sealed tube'
_diffrn_radiation_type MoK\a
_diffrn_radiation_wavelength 0.71073
_diffrn_reflns_av_R_equivalents 0.0212
_diffrn_reflns_av_sigmaI/netI 0.0164
_diffrn_reflns_limit_h_max 14
_diffrn_reflns_limit_h_min -14
_diffrn_reflns_limit_k_max 13
_diffrn_reflns_limit_k_min -13
_diffrn_reflns_limit_l_max 11
_diffrn_reflns_limit_l_min -11
_diffrn_reflns_number 7930
_diffrn_reflns_theta_full 26.00
_diffrn_reflns_theta_max 28.30
_diffrn_reflns_theta_min 1.86
_diffrn_standards_number 0
_exptl_absorpt_coefficient_mu 0.127
_exptl_absorpt_correction_T_max 0.9751
_exptl_absorpt_correction_T_min 0.9511
_exptl_absorpt_correction_type multi-scan
_exptl_absorpt_process_details '(SADABS; Sheldrick, 2004)'
_exptl_crystal_colour colourless
_exptl_crystal_density_diffrn 1.429
_exptl_crystal_density_method 'not measured'
_exptl_crystal_description needle
_exptl_crystal_F_000 412
_exptl_crystal_size_max 0.40
_exptl_crystal_size_mid 0.40
_exptl_crystal_size_min 0.20
_refine_diff_density_max 0.615
_refine_diff_density_min -0.465
_refine_ls_abs_structure_details 'direct methods'
_refine_ls_extinction_coef 0.008(3)
_refine_ls_extinction_expression Fc^*^=kFc[1+0.001xFc^2^\l^3^/sin(2\q)]^-1/4^
_refine_ls_extinction_method SHELXL97
_refine_ls_goodness_of_fit_ref 1.056
_refine_ls_hydrogen_treatment undef
_refine_ls_matrix_type full
_refine_ls_number_parameters 128
_refine_ls_number_reflns 2233
_refine_ls_number_restraints 0
_refine_ls_restrained_S_all 1.056
_refine_ls_R_factor_all 0.0546
_refine_ls_R_factor_gt 0.0476
_refine_ls_shift/su_max 0.000
_refine_ls_shift/su_mean 0.000
_refine_ls_structure_factor_coef Fsqd
_refine_ls_weighting_details 'calc w=1/[\s^2^(Fo^2^)+(0.0546P)^2^+0.5677P] where P=(Fo^2^+2Fc^2^)/3'
_refine_ls_weighting_scheme calc
_refine_ls_wR_factor_gt 0.1229
_refine_ls_wR_factor_ref 0.1298
_reflns_number_gt 1930
_reflns_number_total 2233
_reflns_threshold_expression I>2\s(I)
_cod_data_source_file pv2006.cif
_cod_data_source_block I
_cod_original_sg_symbol_H-M 'P 21/c'
_cod_database_code 2213509
_cod_database_fobs_code 2213509

loop_
_symmetry_equiv_pos_as_xyz
'x, y, z'
'-x, y+1/2, -z+1/2'
'-x, -y, -z'
'x, -y-1/2, z-1/2'

loop_
_atom_site_type_symbol
_atom_site_label
_atom_site_fract_x
_atom_site_fract_y
_atom_site_fract_z
_atom_site_U_iso_or_equiv
_atom_site_adp_type
_atom_site_calc_flag
_atom_site_refinement_flags
_atom_site_occupancy
F F1 0.86376(11) 0.45527(13) 0.4359(2) 0.0874(6) Uani d . 1
F F2 0.86324(11) 0.63264(18) 0.57845(14) 0.0699(5) Uani d . 1
F F3 0.88920(10) 0.65049(13) 0.34219(14) 0.0534(3) Uani d . 1
N N1 0.26168(11) 0.60794(13) 0.11012(15) 0.0302(3) Uani d . 1
C C1 0.06754(13) 0.49162(15) 0.03096(17) 0.0289(3) Uani d . 1
H H1A 0.1096 0.4444 -0.0482 0.035 Uiso calc R 1
H H1B 0.0752 0.4344 0.1258 0.035 Uiso calc R 1
C C2 0.12979(13) 0.62782(16) 0.0699(2) 0.0325(3) Uani d . 1
H H2A 0.1143 0.6894 -0.0209 0.039 Uiso calc R 1
H H2B 0.0955 0.6701 0.1587 0.039 Uiso calc R 1
C C3 0.30888(13) 0.63977(14) 0.24629(17) 0.0275(3) Uani d . 1
H H3 0.2582 0.6769 0.3167 0.033 Uiso calc R 1
C C4 0.44052(13) 0.62075(14) 0.29868(16) 0.0248(3) Uani d . 1
C C5 0.51224(14) 0.53847(15) 0.21434(16) 0.0276(3) Uani d . 1
H H5 0.4751 0.4909 0.1251 0.033 Uiso calc R 1
C C6 0.63664(14) 0.52585(15) 0.25993(17) 0.0293(3) Uani d . 1
H H6 0.6852 0.4707 0.2017 0.035 Uiso calc R 1
C C7 0.69042(14) 0.59468(15) 0.39209(17) 0.0282(3) Uani d . 1
C C8 0.62012(15) 0.67388(16) 0.47878(18) 0.0318(3) Uani d . 1
H H8 0.6572 0.7194 0.5696 0.038 Uiso calc R 1
C C9 0.49523(14) 0.68647(15) 0.43237(17) 0.0296(3) Uani d . 1
H H9 0.4468 0.7402 0.4921 0.035 Uiso calc R 1
C C10 0.82603(15) 0.58230(17) 0.4377(2) 0.0349(4) Uani d . 1

loop_
_atom_site_aniso_label
_atom_site_aniso_U_11
_atom_site_aniso_U_22
_atom_site_aniso_U_33
_atom_site_aniso_U_12
_atom_site_aniso_U_13
_atom_site_aniso_U_23
F1 0.0366(6) 0.0342(6) 0.1846(18) 0.0086(5) -0.0128(8) 0.0088(8)
F2 0.0410(6) 0.1268(13) 0.0384(6) 0.0074(7) -0.0085(5) -0.0083(7)
F3 0.0351(6) 0.0724(8) 0.0530(7) -0.0101(5) 0.0071(5) 0.0127(6)
N1 0.0252(6) 0.0314(6) 0.0344(7) -0.0054(5) 0.0054(5) -0.0025(5)
C1 0.0266(7) 0.0287(7) 0.0306(7) -0.0029(6) 0.0005(6) 0.0000(6)
C2 0.0259(7) 0.0311(8) 0.0402(8) -0.0035(6) 0.0032(6) -0.0014(6)
C3 0.0281(7) 0.0244(7) 0.0316(7) -0.0027(5) 0.0097(6) -0.0023(5)
C4 0.0290(7) 0.0220(6) 0.0243(6) -0.0022(5) 0.0068(5) 0.0012(5)
C5 0.0327(7) 0.0265(7) 0.0239(7) -0.0014(6) 0.0054(5) -0.0032(5)
C6 0.0324(7) 0.0279(7) 0.0288(7) 0.0031(6) 0.0089(6) -0.0005(5)
C7 0.0295(7) 0.0254(7) 0.0294(7) -0.0008(5) 0.0031(6) 0.0063(5)
C8 0.0369(8) 0.0308(7) 0.0265(7) -0.0017(6) 0.0001(6) -0.0041(6)
C9 0.0347(8) 0.0275(7) 0.0273(7) 0.0012(6) 0.0071(6) -0.0054(5)
C10 0.0330(8) 0.0325(8) 0.0384(8) -0.0002(6) 0.0021(6) 0.0053(6)

loop_
_atom_type_symbol
_atom_type_description
_atom_type_scat_dispersion_real
_atom_type_scat_dispersion_imag
_atom_type_scat_source
C C 0.0033 0.0016 'International Tables Vol C Tables 4.2.6.8 and 6.1.1.4'
H H 0.0000 0.0000 'International Tables Vol C Tables 4.2.6.8 and 6.1.1.4'
N N 0.0061 0.0033 'International Tables Vol C Tables 4.2.6.8 and 6.1.1.4'
F F 0.0171 0.0103 'International Tables Vol C Tables 4.2.6.8 and 6.1.1.4'

loop_
_geom_angle_atom_site_label_1
_geom_angle_atom_site_label_2
_geom_angle_atom_site_label_3
_geom_angle_site_symmetry_1
_geom_angle
_geom_angle_publ_flag
C3 N1 C2 . 117.82(13) yes
C1 C1 C2 3_565 111.92(15) ?
C1 C1 H1A 3_565 109.2 ?
C2 C1 H1A . 109.2 ?
C1 C1 H1B 3_565 109.2 ?
C2 C1 H1B . 109.2 ?
H1A C1 H1B . 107.9 ?
N1 C2 C1 . 109.85(12) yes
N1 C2 H2A . 109.7 ?
C1 C2 H2A . 109.7 ?
N1 C2 H2B . 109.7 ?
C1 C2 H2B . 109.7 ?
H2A C2 H2B . 108.2 ?
N1 C3 C4 . 121.78(13) yes
N1 C3 H3 . 119.1 ?
C4 C3 H3 . 119.1 ?
C9 C4 C5 . 119.22(14) ?
C9 C4 C3 . 120.05(13) ?
C5 C4 C3 . 120.73(13) ?
C6 C5 C4 . 120.51(13) ?
C6 C5 H5 . 119.7 ?
C4 C5 H5 . 119.7 ?
C5 C6 C7 . 119.51(13) ?
C5 C6 H6 . 120.2 ?
C7 C6 H6 . 120.2 ?
C8 C7 C6 . 120.61(14) ?
C8 C7 C10 . 120.63(14) ?
C6 C7 C10 . 118.76(14) ?
C7 C8 C9 . 119.67(14) ?
C7 C8 H8 . 120.2 ?
C9 C8 H8 . 120.2 ?
C8 C9 C4 . 120.44(13) ?
C8 C9 H9 . 119.8 ?
C4 C9 H9 . 119.8 ?
F1 C10 F3 . 106.39(16) ?
F1 C10 F2 . 107.68(16) ?
F3 C10 F2 . 104.79(14) ?
F1 C10 C7 . 112.23(14) yes
F3 C10 C7 . 112.18(13) ?
F2 C10 C7 . 113.05(14) ?

loop_
_geom_bond_atom_site_label_1
_geom_bond_atom_site_label_2
_geom_bond_site_symmetry_2
_geom_bond_distance
_geom_bond_publ_flag
F1 C10 . 1.320(2) yes
F2 C10 . 1.330(2) ?
F3 C10 . 1.3277(19) ?
N1 C3 . 1.265(2) yes
N1 C2 . 1.4630(19) yes
C1 C1 3_565 1.525(3) ?
C1 C2 . 1.525(2) ?
C1 H1A . 0.9900 ?
C1 H1B . 0.9900 ?
C2 H2A . 0.9900 ?
C2 H2B . 0.9900 ?
C3 C4 . 1.475(2) ?
C3 H3 . 0.9500 ?
C4 C9 . 1.394(2) ?
C4 C5 . 1.3995(19) ?
C5 C6 . 1.382(2) ?
C5 H5 . 0.9500 ?
C6 C7 . 1.395(2) ?
C6 H6 . 0.9500 ?
C7 C8 . 1.384(2) ?
C7 C10 . 1.500(2) yes
C8 C9 . 1.388(2) ?
C8 H8 . 0.9500 ?
C9 H9 . 0.9500 ?

loop_
_geom_hbond_atom_site_label_D
_geom_hbond_atom_site_label_H
_geom_hbond_atom_site_label_A
_geom_hbond_site_symmetry_A
_geom_hbond_distance_DH
_geom_hbond_distance_HA
_geom_hbond_distance_DA
_geom_hbond_angle_DHA
C5 H5 N1 . 0.95 2.606 2.875(2) 96.6
C1 H1B F2 3_666 0.99 2.645 3.582(2) 158.1

loop_
_geom_torsion_atom_site_label_1
_geom_torsion_atom_site_label_2
_geom_torsion_atom_site_label_3
_geom_torsion_atom_site_label_4
_geom_torsion_site_symmetry_1
_geom_torsion
C3 N1 C2 C1 . -117.61(15)
C1 C1 C2 N1 3_565 -173.00(15)
C2 N1 C3 C4 . 178.71(13)
N1 C3 C4 C9 . 163.95(14)
N1 C3 C4 C5 . -15.2(2)
C9 C4 C5 C6 . -2.1(2)
C3 C4 C5 C6 . 177.05(13)
C4 C5 C6 C7 . 0.7(2)
C5 C6 C7 C8 . 0.8(2)
C5 C6 C7 C10 . -178.63(13)
C6 C7 C8 C9 . -1.0(2)
C10 C7 C8 C9 . 178.49(14)
C7 C8 C9 C4 . -0.5(2)
C5 C4 C9 C8 . 2.0(2)
C3 C4 C9 C8 . -177.19(13)
C8 C7 C10 F1 . 133.35(17)
C6 C7 C10 F1 . -47.2(2)
C8 C7 C10 F3 . -106.92(17)
C6 C7 C10 F3 . 72.53(18)
C8 C7 C10 F2 . 11.3(2)
C6 C7 C10 F2 . -169.23(14)
